data_4110400
loop_
_publ_author_name
'Adam M. Johns'
'Masaru Utsunomiya'
'Christopher D. Incarvito'
'John F. Hartwig'

_publ_contact_author
;
     Prof. John F. Hartwig
     Department of Chemistry
     Yale University
     225 Prospect St
     PO Box 208107
     New Haven, CT 06520-8107
     USA
;
_publ_contact_author_email john.hartwig@yale.edu
_publ_contact_author_fax '+203 432 6144'
_publ_contact_author_phone '+203 432 3917'
_publ_section_title
;
 A Highly Active Palladium Catalyst for Intermolecular Hydroamination.
 Factors that Control Reactivity and Additions of Functionalized Anilines
 to Dienes and Vinylarenes
;
_journal_name_full 'Journal of the American Chemical Society'
_journal_page_first 1828
_journal_page_last 1839
_journal_paper_doi 10.1021/ja056003z
_journal_volume 128
_journal_year 2006
_chemical_formula_sum 'C48 H43 Cl O P2 Pd'
_chemical_formula_weight 839.61
_chemical_name_systematic
; 
 ? 
;
_space_group_IT_number 14
_symmetry_cell_setting monoclinic
_symmetry_space_group_name_Hall '-P 2ybc'
_symmetry_space_group_name_H-M 'P 1 21/c 1'
_atom_sites_solution_hydrogens geom
_atom_sites_solution_primary direct
_atom_sites_solution_secondary difmap
_audit_creation_method SHELXL-97
_cell_angle_alpha 90.00
_cell_angle_beta 93.14(3)
_cell_angle_gamma 90.00
_cell_formula_units_Z 4
_cell_length_a 11.874(2)
_cell_length_b 15.938(3)
_cell_length_c 21.337(4)
_cell_measurement_temperature 173(2)
_cell_volume 4031.9(13)
_computing_cell_refinement Denzo
_computing_data_collection 'Nonius Collect'
_computing_data_reduction Denzo
_computing_molecular_graphics XP
_computing_publication_material XCIF
_computing_structure_refinement 'SHELXL-97 (Sheldrick, 1997)'
_computing_structure_solution 'SHELXS-97 (Sheldrick, 1990)'
_diffrn_ambient_temperature 173(2)
_diffrn_measured_fraction_theta_full 0.991
_diffrn_measured_fraction_theta_max 0.991
_diffrn_measurement_device_type 'Nonius KappaCCD'
_diffrn_measurement_method '\w scans'
_diffrn_radiation_monochromator graphite
_diffrn_radiation_source 'fine-focus sealed tube'
_diffrn_radiation_type MoK\a
_diffrn_radiation_wavelength 0.71073
_diffrn_reflns_av_R_equivalents 0.0541
_diffrn_reflns_av_sigmaI/netI 0.1287
_diffrn_reflns_limit_h_max 15
_diffrn_reflns_limit_h_min -15
_diffrn_reflns_limit_k_max 15
_diffrn_reflns_limit_k_min -21
_diffrn_reflns_limit_l_max 28
_diffrn_reflns_limit_l_min -28
_diffrn_reflns_number 15033
_diffrn_reflns_theta_full 28.31
_diffrn_reflns_theta_max 28.31
_diffrn_reflns_theta_min 2.30
_exptl_absorpt_coefficient_mu 0.642
_exptl_absorpt_correction_T_max 0.9504
_exptl_absorpt_correction_T_min 0.8824
_exptl_absorpt_correction_type none
_exptl_crystal_colour yellow
_exptl_crystal_density_diffrn 1.383
_exptl_crystal_description plate
_exptl_crystal_F_000 1728
_exptl_crystal_size_max 0.20
_exptl_crystal_size_mid 0.15
_exptl_crystal_size_min 0.08
_refine_diff_density_max 0.559
_refine_diff_density_min -0.569
_refine_diff_density_rms 0.105
_refine_ls_extinction_method none
_refine_ls_goodness_of_fit_ref 0.996
_refine_ls_hydrogen_treatment constr
_refine_ls_matrix_type full
_refine_ls_number_parameters 478
_refine_ls_number_reflns 9948
_refine_ls_number_restraints 0
_refine_ls_restrained_S_all 0.996
_refine_ls_R_factor_all 0.1294
_refine_ls_R_factor_gt 0.0543
_refine_ls_shift/su_max 0.005
_refine_ls_shift/su_mean 0.000
_refine_ls_structure_factor_coef Fsqd
_refine_ls_weighting_details 'calc w=1/[\s^2^(Fo^2^)+(0.0390P)^2^+0.0000P] where P=(Fo^2^+2Fc^2^)/3'
_refine_ls_weighting_scheme calc
_refine_ls_wR_factor_gt 0.0941
_refine_ls_wR_factor_ref 0.1120
_reflns_number_gt 5641
_reflns_number_total 9948
_reflns_threshold_expression >2sigma(I)
_cod_data_source_file ja056003zsi20050831_104750.cif
_cod_data_source_block aj05
_cod_original_cell_volume 4031.9(14)
_cod_database_code 4110400

loop_
_symmetry_equiv_pos_as_xyz
'x, y, z'
'-x, y+1/2, -z+1/2'
'-x, -y, -z'
'x, -y-1/2, z-1/2'

loop_
_atom_site_label
_atom_site_type_symbol
_atom_site_fract_x
_atom_site_fract_y
_atom_site_fract_z
_atom_site_U_iso_or_equiv
_atom_site_adp_type
_atom_site_occupancy
_atom_site_symmetry_multiplicity
_atom_site_calc_flag
_atom_site_refinement_flags
Pd1 Pd 0.82696(2) 0.244700(18) 0.090623(12) 0.02265(9) Uani 1 1 d .
Cl1 Cl 0.83140(11) 0.15901(7) -0.02212(4) 0.0446(3) Uani 1 1 d .
P1 P 0.75239(8) 0.13616(6) 0.15133(4) 0.0220(2) Uani 1 1 d .
P2 P 0.67819(9) 0.33555(6) 0.05977(4) 0.0228(2) Uani 1 1 d .
O1 O 0.5400(2) 0.19956(15) 0.09936(10) 0.0238(6) Uani 1 1 d .
C1 C 0.7186(3) 0.1795(2) 0.22724(15) 0.0228(8) Uani 1 1 d .
C2 C 0.6083(3) 0.1822(2) 0.24676(15) 0.0293(9) Uani 1 1 d .
H2A H 0.5491 0.1563 0.2220 0.035 Uiso 1 1 calc R
C3 C 0.5846(4) 0.2226(3) 0.30222(17) 0.0376(11) Uani 1 1 d .
H3A H 0.5088 0.2262 0.3142 0.045 Uiso 1 1 calc R
C4 C 0.6695(4) 0.2572(2) 0.33987(17) 0.0346(10) Uani 1 1 d .
H4A H 0.6530 0.2834 0.3783 0.041 Uiso 1 1 calc R
C5 C 0.7798(4) 0.2540(2) 0.32160(15) 0.0314(9) Uani 1 1 d .
H5A H 0.8391 0.2774 0.3477 0.038 Uiso 1 1 calc R
C6 C 0.8037(4) 0.2164(2) 0.26512(16) 0.0302(9) Uani 1 1 d .
H6A H 0.8790 0.2159 0.2522 0.036 Uiso 1 1 calc R
C7 C 0.8584(3) 0.0560(2) 0.16916(16) 0.0279(9) Uani 1 1 d .
C8 C 0.8895(4) 0.0303(3) 0.2292(2) 0.0483(13) Uani 1 1 d .
H8A H 0.8493 0.0504 0.2634 0.058 Uiso 1 1 calc R
C9 C 0.9778(5) -0.0241(3) 0.2402(3) 0.0742(18) Uani 1 1 d .
H9A H 0.9991 -0.0405 0.2820 0.089 Uiso 1 1 calc R
C10 C 1.0352(5) -0.0549(3) 0.1916(3) 0.0772(18) Uani 1 1 d .
H10A H 1.0973 -0.0917 0.1998 0.093 Uiso 1 1 calc R
C11 C 1.0034(4) -0.0328(3) 0.1300(3) 0.0555(14) Uani 1 1 d .
H11A H 1.0418 -0.0555 0.0959 0.067 Uiso 1 1 calc R
C12 C 0.9147(3) 0.0228(2) 0.11920(19) 0.0355(10) Uani 1 1 d .
H12A H 0.8922 0.0385 0.0774 0.043 Uiso 1 1 calc R
C13 C 0.6298(3) 0.0727(2) 0.12766(16) 0.0248(9) Uani 1 1 d .
C14 C 0.6246(4) -0.0142(2) 0.13237(16) 0.0303(10) Uani 1 1 d .
H14A H 0.6870 -0.0446 0.1505 0.036 Uiso 1 1 calc R
C15 C 0.5282(4) -0.0563(3) 0.11061(19) 0.0397(11) Uani 1 1 d .
H15A H 0.5259 -0.1157 0.1139 0.048 Uiso 1 1 calc R
C16 C 0.4350(4) -0.0144(3) 0.08426(17) 0.0371(11) Uani 1 1 d .
H16A H 0.3705 -0.0452 0.0692 0.044 Uiso 1 1 calc R
C17 C 0.4358(3) 0.0722(2) 0.07991(16) 0.0281(9) Uani 1 1 d .
C18 C 0.5342(3) 0.1129(2) 0.10201(15) 0.0250(9) Uani 1 1 d .
C19 C 0.3397(3) 0.1273(3) 0.05575(17) 0.0341(10) Uani 1 1 d .
C20 C 0.2490(3) 0.0800(3) 0.01639(19) 0.0466(12) Uani 1 1 d .
H20A H 0.2825 0.0552 -0.0202 0.070 Uiso 1 1 calc R
H20B H 0.1890 0.1191 0.0024 0.070 Uiso 1 1 calc R
H20C H 0.2173 0.0356 0.0418 0.070 Uiso 1 1 calc R
C21 C 0.2842(3) 0.1668(3) 0.11327(18) 0.0441(12) Uani 1 1 d .
H21A H 0.3413 0.1976 0.1390 0.066 Uiso 1 1 calc R
H21B H 0.2521 0.1223 0.1385 0.066 Uiso 1 1 calc R
H21C H 0.2242 0.2055 0.0986 0.066 Uiso 1 1 calc R
C22 C 0.3921(3) 0.1988(2) 0.01938(16) 0.0288(9) Uani 1 1 d .
C23 C 0.3479(3) 0.2332(3) -0.03675(17) 0.0339(10) Uani 1 1 d .
H23A H 0.2805 0.2110 -0.0562 0.041 Uiso 1 1 calc R
C24 C 0.4016(4) 0.2997(3) -0.06428(17) 0.0339(10) Uani 1 1 d .
H24A H 0.3697 0.3230 -0.1022 0.041 Uiso 1 1 calc R
C25 C 0.5007(4) 0.3328(2) -0.03764(16) 0.0322(10) Uani 1 1 d .
H25A H 0.5366 0.3783 -0.0574 0.039 Uiso 1 1 calc R
C26 C 0.5485(3) 0.2991(2) 0.01878(16) 0.0248(9) Uani 1 1 d .
C27 C 0.4912(3) 0.2326(2) 0.04413(15) 0.0234(9) Uani 1 1 d .
C28 C 0.6247(3) 0.3947(2) 0.12538(16) 0.0250(9) Uani 1 1 d .
C29 C 0.5246(3) 0.4397(3) 0.11970(18) 0.0359(10) Uani 1 1 d .
H29A H 0.4816 0.4404 0.0808 0.043 Uiso 1 1 calc R
C30 C 0.4873(4) 0.4834(3) 0.17054(19) 0.0421(11) Uani 1 1 d .
H30A H 0.4191 0.5146 0.1662 0.051 Uiso 1 1 calc R
C31 C 0.5476(4) 0.4822(3) 0.22687(18) 0.0408(11) Uani 1 1 d .
H31A H 0.5211 0.5120 0.2617 0.049 Uiso 1 1 calc R
C32 C 0.6474(4) 0.4377(3) 0.23309(17) 0.0411(11) Uani 1 1 d .
H32A H 0.6896 0.4368 0.2722 0.049 Uiso 1 1 calc R
C33 C 0.6857(3) 0.3945(2) 0.18248(16) 0.0316(10) Uani 1 1 d .
H33A H 0.7546 0.3642 0.1869 0.038 Uiso 1 1 calc R
C34 C 0.7240(3) 0.4157(2) 0.00534(16) 0.0267(9) Uani 1 1 d .
C35 C 0.7738(4) 0.3864(2) -0.04852(16) 0.0326(10) Uani 1 1 d .
H35A H 0.7821 0.3278 -0.0551 0.039 Uiso 1 1 calc R
C36 C 0.8109(4) 0.4431(3) -0.09213(18) 0.0365(10) Uani 1 1 d .
H36A H 0.8439 0.4230 -0.1288 0.044 Uiso 1 1 calc R
C37 C 0.8008(4) 0.5274(3) -0.08298(18) 0.0385(11) Uani 1 1 d .
H37A H 0.8259 0.5656 -0.1134 0.046 Uiso 1 1 calc R
C38 C 0.7537(4) 0.5576(3) -0.02899(19) 0.0416(11) Uani 1 1 d .
H38A H 0.7476 0.6162 -0.0222 0.050 Uiso 1 1 calc R
C39 C 0.7156(3) 0.5012(2) 0.01486(17) 0.0317(10) Uani 1 1 d .
H39A H 0.6836 0.5216 0.0517 0.038 Uiso 1 1 calc R
C40 C 0.9521(3) 0.3364(3) 0.0645(2) 0.0453(12) Uani 1 1 d .
H40A H 0.9932 0.3239 0.0265 0.054 Uiso 1 1 calc R
H40B H 0.9312 0.3962 0.0684 0.054 Uiso 1 1 calc R
C41 C 0.9901(3) 0.2956(3) 0.1200(2) 0.0401(11) Uani 1 1 d .
H41A H 1.0013 0.3271 0.1603 0.048 Uiso 1 1 calc R
C42 C 0.9992(3) 0.2078(3) 0.1185(2) 0.0383(11) Uani 1 1 d .
H42A H 1.0107 0.1791 0.1595 0.046 Uiso 1 1 calc R
H42B H 1.0445 0.1838 0.0853 0.046 Uiso 1 1 calc R
C43 C 1.2057(8) 0.1433(7) 0.2908(4) 0.131(4) Uani 1 1 d .
H43A H 1.2432 0.1079 0.2628 0.157 Uiso 1 1 calc R
C44 C 1.2048(7) 0.2290(5) 0.2807(4) 0.111(3) Uani 1 1 d .
H44A H 1.2428 0.2547 0.2477 0.133 Uiso 1 1 calc R
C45 C 1.1491(7) 0.2705(5) 0.3191(3) 0.103(2) Uani 1 1 d .
H45A H 1.1483 0.3297 0.3137 0.124 Uiso 1 1 calc R
C46 C 1.0888(6) 0.2393(6) 0.3684(4) 0.103(3) Uani 1 1 d .
H46A H 1.0468 0.2756 0.3937 0.123 Uiso 1 1 calc R
C47 C 1.0924(6) 0.1549(6) 0.3790(4) 0.098(2) Uani 1 1 d .
H47A H 1.0535 0.1299 0.4120 0.118 Uiso 1 1 calc R
C48 C 1.1539(8) 0.1084(6) 0.3402(4) 0.118(3) Uani 1 1 d .
H48A H 1.1613 0.0498 0.3475 0.142 Uiso 1 1 calc R

loop_
_atom_site_aniso_label
_atom_site_aniso_U_11
_atom_site_aniso_U_22
_atom_site_aniso_U_33
_atom_site_aniso_U_23
_atom_site_aniso_U_13
_atom_site_aniso_U_12
Pd1 0.01843(15) 0.02460(16) 0.02513(14) 0.00081(13) 0.00307(11) -0.00008(15)
Cl1 0.0726(9) 0.0351(6) 0.0267(5) -0.0029(4) 0.0077(5) 0.0088(6)
P1 0.0231(6) 0.0231(5) 0.0201(5) 0.0002(4) 0.0036(4) 0.0007(4)
P2 0.0243(6) 0.0219(5) 0.0222(5) -0.0002(4) 0.0021(4) 0.0011(4)
O1 0.0231(15) 0.0251(14) 0.0230(12) 0.0000(11) -0.0012(11) -0.0014(12)
C1 0.032(2) 0.0153(19) 0.0219(18) 0.0011(15) 0.0049(17) -0.0005(17)
C2 0.032(2) 0.031(2) 0.0249(19) -0.0029(17) 0.0038(18) -0.0069(19)
C3 0.041(3) 0.045(3) 0.029(2) -0.0016(19) 0.013(2) 0.008(2)
C4 0.054(3) 0.028(2) 0.0224(18) 0.0025(18) 0.0079(19) 0.006(2)
C5 0.046(3) 0.025(2) 0.0225(18) 0.0035(17) -0.0059(18) -0.002(2)
C6 0.034(3) 0.030(2) 0.027(2) 0.0016(17) 0.0049(19) 0.0021(19)
C7 0.031(2) 0.023(2) 0.029(2) 0.0022(16) -0.0014(18) 0.0044(18)
C8 0.069(4) 0.030(3) 0.045(3) -0.001(2) -0.009(2) 0.018(3)
C9 0.099(5) 0.050(3) 0.069(4) -0.010(3) -0.041(4) 0.029(3)
C10 0.065(4) 0.041(3) 0.122(5) -0.009(3) -0.031(4) 0.026(3)
C11 0.041(3) 0.035(3) 0.092(4) -0.015(3) 0.015(3) 0.010(2)
C12 0.031(3) 0.027(2) 0.049(3) -0.0054(19) 0.005(2) 0.002(2)
C13 0.028(2) 0.023(2) 0.0239(19) -0.0011(16) 0.0079(17) -0.0041(18)
C14 0.033(3) 0.026(2) 0.032(2) 0.0022(17) 0.0096(19) -0.001(2)
C15 0.048(3) 0.027(2) 0.046(2) -0.005(2) 0.018(2) -0.010(2)
C16 0.037(3) 0.040(3) 0.035(2) -0.015(2) 0.017(2) -0.020(2)
C17 0.023(2) 0.037(2) 0.0246(19) -0.0060(17) 0.0042(17) -0.0069(19)
C18 0.024(2) 0.031(2) 0.0212(18) -0.0016(16) 0.0072(17) -0.0048(19)
C19 0.020(2) 0.046(3) 0.037(2) -0.008(2) 0.0033(19) -0.007(2)
C20 0.030(3) 0.065(3) 0.044(3) -0.011(2) -0.005(2) -0.016(2)
C21 0.026(2) 0.066(3) 0.041(2) -0.013(2) 0.006(2) 0.003(2)
C22 0.024(2) 0.036(2) 0.027(2) -0.0106(18) -0.0020(18) 0.0000(19)
C23 0.023(2) 0.043(3) 0.035(2) -0.0117(19) -0.0083(18) 0.010(2)
C24 0.034(3) 0.039(3) 0.028(2) -0.0044(19) -0.0093(19) 0.012(2)
C25 0.038(3) 0.032(2) 0.027(2) -0.0027(17) 0.0021(19) 0.012(2)
C26 0.023(2) 0.026(2) 0.0255(19) -0.0058(16) 0.0029(17) 0.0093(18)
C27 0.022(2) 0.029(2) 0.0195(17) -0.0048(15) 0.0016(16) 0.0033(17)
C28 0.030(2) 0.022(2) 0.0232(19) 0.0008(16) 0.0030(18) 0.0019(18)
C29 0.035(3) 0.042(3) 0.031(2) -0.0045(19) 0.001(2) 0.007(2)
C30 0.032(3) 0.050(3) 0.045(3) -0.009(2) 0.009(2) 0.016(2)
C31 0.055(3) 0.035(3) 0.034(2) -0.0011(19) 0.016(2) 0.008(2)
C32 0.062(3) 0.037(3) 0.023(2) -0.0018(18) -0.006(2) 0.009(2)
C33 0.036(3) 0.029(2) 0.031(2) -0.0017(17) 0.0011(19) 0.0067(19)
C34 0.025(2) 0.031(2) 0.0248(19) 0.0007(16) 0.0004(17) 0.0002(18)
C35 0.046(3) 0.024(2) 0.028(2) -0.0009(17) 0.005(2) 0.001(2)
C36 0.037(3) 0.041(3) 0.032(2) 0.003(2) 0.006(2) 0.004(2)
C37 0.039(3) 0.038(3) 0.038(2) 0.015(2) 0.001(2) -0.005(2)
C38 0.047(3) 0.027(2) 0.051(3) 0.001(2) 0.008(2) -0.001(2)
C39 0.033(3) 0.027(2) 0.035(2) -0.0005(18) 0.0079(19) 0.0045(19)
C40 0.022(2) 0.043(3) 0.072(3) 0.017(2) 0.007(2) -0.014(2)
C41 0.022(3) 0.044(3) 0.053(3) 0.001(2) -0.007(2) -0.011(2)
C42 0.014(2) 0.051(3) 0.050(3) 0.006(2) 0.003(2) -0.002(2)
C43 0.149(8) 0.154(9) 0.084(5) -0.055(6) -0.051(5) 0.088(7)
C44 0.130(7) 0.105(7) 0.094(5) -0.027(5) -0.018(5) 0.055(6)
C45 0.108(6) 0.119(7) 0.078(5) -0.008(5) -0.021(4) -0.021(6)
C46 0.057(4) 0.124(7) 0.122(6) -0.055(6) -0.043(4) 0.026(5)
C47 0.072(5) 0.110(7) 0.109(6) -0.018(5) -0.027(4) -0.011(5)
C48 0.138(8) 0.112(7) 0.098(6) -0.030(6) -0.055(6) -0.009(6)

loop_
_atom_type_symbol
_atom_type_description
_atom_type_scat_dispersion_real
_atom_type_scat_dispersion_imag
_atom_type_scat_source
C C 0.0033 0.0016 'International Tables Vol C Tables 4.2.6.8 and 6.1.1.4'
H H 0.0000 0.0000 'International Tables Vol C Tables 4.2.6.8 and 6.1.1.4'
O O 0.0106 0.0060 'International Tables Vol C Tables 4.2.6.8 and 6.1.1.4'
P P 0.1023 0.0942 'International Tables Vol C Tables 4.2.6.8 and 6.1.1.4'
Cl Cl 0.1484 0.1585 'International Tables Vol C Tables 4.2.6.8 and 6.1.1.4'
Pd Pd -0.9988 1.0072 'International Tables Vol C Tables 4.2.6.8 and 6.1.1.4'

loop_
_geom_angle_atom_site_label_1
_geom_angle_atom_site_label_2
_geom_angle_atom_site_label_3
_geom_angle
C41 Pd1 C40 37.73(15)
C41 Pd1 C42 37.73(15)
C40 Pd1 C42 66.91(16)
C41 Pd1 P2 119.88(12)
C40 Pd1 P2 91.58(12)
C42 Pd1 P2 157.29(12)
C41 Pd1 P1 118.22(12)
C40 Pd1 P1 155.92(12)
C42 Pd1 P1 91.55(11)
P2 Pd1 P1 107.83(4)
C41 Pd1 Cl1 112.18(12)
C40 Pd1 Cl1 93.62(13)
C42 Pd1 Cl1 92.41(12)
P2 Pd1 Cl1 96.33(4)
P1 Pd1 Cl1 98.09(4)
C7 P1 C13 101.61(18)
C7 P1 C1 105.26(16)
C13 P1 C1 104.17(16)
C7 P1 Pd1 110.68(13)
C13 P1 Pd1 124.93(12)
C1 P1 Pd1 108.48(12)
C26 P2 C34 101.01(17)
C26 P2 C28 102.22(17)
C34 P2 C28 104.70(16)
C26 P2 Pd1 122.66(12)
C34 P2 Pd1 111.29(13)
C28 P2 Pd1 112.96(13)
C18 O1 C27 113.2(3)
C6 C1 C2 118.5(3)
C6 C1 P1 119.2(3)
C2 C1 P1 122.1(3)
C3 C2 C1 120.4(4)
C4 C3 C2 120.6(4)
C3 C4 C5 119.7(3)
C4 C5 C6 120.0(4)
C5 C6 C1 120.8(4)
C8 C7 C12 118.9(4)
C8 C7 P1 123.5(3)
C12 C7 P1 117.5(3)
C9 C8 C7 120.7(4)
C10 C9 C8 120.5(5)
C9 C10 C11 120.4(5)
C12 C11 C10 118.8(4)
C11 C12 C7 120.6(4)
C18 C13 C14 116.7(4)
C18 C13 P1 118.4(3)
C14 C13 P1 124.8(3)
C15 C14 C13 119.8(4)
C16 C15 C14 122.1(4)
C17 C16 C15 119.9(4)
C16 C17 C18 116.8(4)
C16 C17 C19 126.6(4)
C18 C17 C19 116.6(3)
O1 C18 C13 115.8(3)
O1 C18 C17 119.5(4)
C13 C18 C17 124.7(4)
C17 C19 C20 113.4(4)
C17 C19 C22 106.6(3)
C20 C19 C22 112.5(3)
C17 C19 C21 108.1(3)
C20 C19 C21 108.5(3)
C22 C19 C21 107.5(3)
C27 C22 C23 116.8(4)
C27 C22 C19 117.5(3)
C23 C22 C19 125.8(4)
C24 C23 C22 120.4(4)
C23 C24 C25 121.3(4)
C24 C25 C26 119.9(4)
C27 C26 C25 116.3(4)
C27 C26 P2 118.4(3)
C25 C26 P2 125.3(3)
C22 C27 C26 125.4(3)
C22 C27 O1 119.1(3)
C26 C27 O1 115.6(3)
C33 C28 C29 118.9(3)
C33 C28 P2 119.1(3)
C29 C28 P2 122.1(3)
C30 C29 C28 120.1(4)
C31 C30 C29 120.5(4)
C30 C31 C32 119.9(4)
C33 C32 C31 120.0(4)
C32 C33 C28 120.6(4)
C39 C34 C35 119.1(3)
C39 C34 P2 124.7(3)
C35 C34 P2 116.2(3)
C36 C35 C34 119.8(4)
C37 C36 C35 120.8(4)
C36 C37 C38 120.0(4)
C39 C38 C37 119.6(4)
C34 C39 C38 120.6(3)
C41 C40 Pd1 70.4(2)
C40 C41 C42 117.7(4)
C40 C41 Pd1 71.8(2)
C42 C41 Pd1 71.9(3)
C41 C42 Pd1 70.4(3)
C48 C43 C44 121.5(8)
C45 C44 C43 114.5(9)
C44 C45 C46 127.5(9)
C47 C46 C45 117.5(7)
C48 C47 C46 116.9(8)
C47 C48 C43 121.9(9)

loop_
_geom_bond_atom_site_label_1
_geom_bond_atom_site_label_2
_geom_bond_distance
Pd1 C41 2.160(4)
Pd1 C40 2.178(4)
Pd1 C42 2.179(4)
Pd1 P2 2.3502(11)
Pd1 P1 2.3623(10)
Pd1 Cl1 2.7694(10)
P1 C7 1.819(4)
P1 C13 1.821(4)
P1 C1 1.825(3)
P2 C26 1.824(4)
P2 C34 1.829(4)
P2 C28 1.830(4)
O1 C18 1.384(4)
O1 C27 1.388(4)
C1 C6 1.389(5)
C1 C2 1.397(5)
C2 C3 1.390(5)
C3 C4 1.370(6)
C4 C5 1.388(5)
C5 C6 1.389(5)
C7 C8 1.376(5)
C7 C12 1.393(5)
C8 C9 1.371(6)
C9 C10 1.364(7)
C10 C11 1.393(7)
C11 C12 1.387(6)
C13 C18 1.389(5)
C13 C14 1.390(5)
C14 C15 1.385(5)
C15 C16 1.385(6)
C16 C17 1.383(5)
C17 C18 1.396(5)
C17 C19 1.509(5)
C19 C20 1.528(5)
C19 C22 1.530(5)
C19 C21 1.557(5)
C22 C27 1.373(5)
C22 C23 1.394(5)
C23 C24 1.383(6)
C24 C25 1.384(5)
C25 C26 1.409(5)
C26 C27 1.384(5)
C28 C33 1.383(5)
C28 C29 1.388(5)
C29 C30 1.383(5)
C30 C31 1.365(5)
C31 C32 1.381(6)
C32 C33 1.379(5)
C34 C39 1.382(5)
C34 C35 1.401(5)
C35 C36 1.387(5)
C36 C37 1.365(5)
C37 C38 1.393(5)
C38 C39 1.390(5)
C40 C41 1.403(5)
C41 C42 1.403(6)
C43 C48 1.367(11)
C43 C44 1.382(10)
C44 C45 1.266(9)
C45 C46 1.397(9)
C46 C47 1.365(9)
C47 C48 1.354(10)
